data_7038894
loop_
_publ_author_name
'Cheng, Min'
'Ding, You-Song'
'Gao, En-Qing'
'Zhang, Zhicheng'
'Jia, Qin-Xiang'

_publ_section_title
;
 Composition dependence of magnetic relaxation for CoNi chain-based
 compounds with mixed double azide-tetrazolate bridges.
;
_journal_issue 19
_journal_name_full 'Dalton transactions (Cambridge, England : 2003)'
_journal_page_first 8028
_journal_page_last 8035
_journal_paper_doi 10.1039/c6dt00927a
_journal_volume 45
_journal_year 2016
_chemical_formula_sum 'C6 H8 Co0.74 N8 Ni0.26 O3'
_chemical_formula_weight 299.08
_chemical_name_systematic
; 
 ? 
;
_space_group_IT_number 14
_symmetry_cell_setting monoclinic
_symmetry_space_group_name_Hall '-P 2ybc'
_symmetry_space_group_name_H-M 'P 1 21/c 1'
_atom_sites_solution_hydrogens geom
_atom_sites_solution_primary direct
_atom_sites_solution_secondary difmap
_audit_creation_method SHELXL-97
_audit_update_record
;
2015-05-29 deposited with the CCDC.
2016-03-29 downloaded from the CCDC.
;
_cell_angle_alpha 90.00
_cell_angle_beta 99.996(3)
_cell_angle_gamma 90.00
_cell_formula_units_Z 4
_cell_length_a 8.0090(16)
_cell_length_b 7.3482(14)
_cell_length_c 17.667(3)
_cell_measurement_reflns_used 1730
_cell_measurement_temperature 296(2)
_cell_measurement_theta_max 26.29
_cell_measurement_theta_min 2.34
_cell_volume 1024.0(3)
_computing_cell_refinement 'Bruker SAINT'
_computing_data_collection 'Bruker APEX2'
_computing_data_reduction 'Bruker SAINT'
_computing_molecular_graphics 'Bruker SHELXTL'
_computing_publication_material 'Bruker SHELXTL'
_computing_structure_refinement 'SHELXL-97 (Sheldrick, 1997)'
_computing_structure_solution 'SHELXS-97 (Sheldrick, 1990)'
_diffrn_ambient_temperature 296(2)
_diffrn_measured_fraction_theta_full 0.999
_diffrn_measured_fraction_theta_max 0.999
_diffrn_measurement_device_type 'Bruker APEX-II CCD'
_diffrn_measurement_method '\f and \w scans'
_diffrn_radiation_monochromator graphite
_diffrn_radiation_source 'fine-focus sealed tube'
_diffrn_radiation_type MoK\a
_diffrn_radiation_wavelength 0.71073
_diffrn_reflns_av_R_equivalents 0.0319
_diffrn_reflns_av_sigmaI/netI 0.0352
_diffrn_reflns_limit_h_max 9
_diffrn_reflns_limit_h_min -8
_diffrn_reflns_limit_k_max 8
_diffrn_reflns_limit_k_min -7
_diffrn_reflns_limit_l_max 20
_diffrn_reflns_limit_l_min -20
_diffrn_reflns_number 4756
_diffrn_reflns_theta_full 24.99
_diffrn_reflns_theta_max 24.99
_diffrn_reflns_theta_min 2.34
_exptl_absorpt_coefficient_mu 1.752
_exptl_absorpt_correction_T_max 0.8443
_exptl_absorpt_correction_T_min 0.6216
_exptl_absorpt_correction_type multi-scan
_exptl_absorpt_process_details SADABS
_exptl_crystal_colour red
_exptl_crystal_density_diffrn 1.940
_exptl_crystal_density_method 'not measured'
_exptl_crystal_description prism
_exptl_crystal_F_000 605
_exptl_crystal_preparation 'Magnetic properties'
_exptl_crystal_size_max 0.30
_exptl_crystal_size_mid 0.20
_exptl_crystal_size_min 0.10
_refine_diff_density_max 0.334
_refine_diff_density_min -0.484
_refine_diff_density_rms 0.078
_refine_ls_extinction_method none
_refine_ls_goodness_of_fit_ref 1.060
_refine_ls_hydrogen_treatment mixed
_refine_ls_matrix_type full
_refine_ls_number_parameters 184
_refine_ls_number_reflns 1801
_refine_ls_number_restraints 6
_refine_ls_restrained_S_all 1.059
_refine_ls_R_factor_all 0.0402
_refine_ls_R_factor_gt 0.0329
_refine_ls_shift/su_max 0.000
_refine_ls_shift/su_mean 0.000
_refine_ls_structure_factor_coef Fsqd
_refine_ls_weighting_details 'calc w=1/[\s^2^(Fo^2^)+(0.0535P)^2^+0.1072P] where P=(Fo^2^+2Fc^2^)/3'
_refine_ls_weighting_scheme calc
_refine_ls_wR_factor_gt 0.0853
_refine_ls_wR_factor_ref 0.0910
_reflns_number_gt 1515
_reflns_number_total 1801
_reflns_threshold_expression >2sigma(I)
_cod_data_source_file c6dt00927a2.cif
_cod_data_source_block 1
_cod_depositor_comments
;
The following automatic conversions were performed:

'_symmetry_cell_setting' value 'Monoclinic' changed to 'monoclinic'
according to
/usr/data/users/saulius/crontab/automatic-downloads/rss-feeds/RSC/lib/dictionaries/cif_core.dic
dictionary named 'cif_core.dic' version 2.4.2 from 2011-04-26.

Automatic conversion script
Id: cif_fix_values 4268 2015-11-12 08:31:59Z antanas 

 Adding full bibliography for 7038893--7038895.cif.
;
_cod_original_cell_volume 1023.9(3)
_cod_original_sg_symbol_H-M P2(1)/c
_cod_database_code 7038894

loop_
_symmetry_equiv_pos_as_xyz
'x, y, z'
'-x, y+1/2, -z+1/2'
'-x, -y, -z'
'x, -y-1/2, z-1/2'

loop_
_atom_site_label
_atom_site_type_symbol
_atom_site_fract_x
_atom_site_fract_y
_atom_site_fract_z
_atom_site_U_iso_or_equiv
_atom_site_adp_type
_atom_site_occupancy
_atom_site_symmetry_multiplicity
_atom_site_calc_flag
_atom_site_refinement_flags
Co1 Co 0.49816(16) 0.32347(14) 0.25455(5) 0.0125(3) Uani 0.74 1 d P
Ni1 Ni 0.4972(6) 0.3231(8) 0.2542(3) 0.071(3) Uani 0.26 1 d P
C1 C 0.7221(4) 0.3471(4) 0.09330(15) 0.0256(7) Uani 1 1 d .
H1A H 0.6403 0.2589 0.0772 0.031 Uiso 1 1 calc R
C2 C 0.7730(4) 0.4625(4) 0.04028(16) 0.0235(7) Uani 1 1 d .
C3 C 0.8976(4) 0.5922(4) 0.06501(17) 0.0273(7) Uani 1 1 d .
H3A H 0.9320 0.6734 0.0304 0.033 Uiso 1 1 calc R
C4 C 0.9688(4) 0.5978(4) 0.14195(17) 0.0300(7) Uani 1 1 d .
H4A H 1.0542 0.6813 0.1592 0.036 Uiso 1 1 calc R
C5 C 0.9148(4) 0.4817(4) 0.19290(17) 0.0283(7) Uani 1 1 d .
H5A H 0.9640 0.4856 0.2446 0.034 Uiso 1 1 calc R
C6 C 0.6949(4) 0.4478(4) -0.04155(15) 0.0227(7) Uani 1 1 d .
N1 N 0.6677(3) 0.5915(3) -0.08748(13) 0.0270(6) Uani 1 1 d .
N2 N 0.5999(3) 0.5217(3) -0.15563(13) 0.0249(6) Uani 1 1 d .
N3 N 0.5889(3) 0.3433(3) -0.14988(13) 0.0261(6) Uani 1 1 d .
N4 N 0.6486(3) 0.2920(3) -0.07739(13) 0.0277(6) Uani 1 1 d .
N5 N 0.7901(3) 0.3613(3) 0.16826(13) 0.0237(6) Uani 1 1 d .
N6 N 0.3867(3) 0.0770(3) 0.20428(14) 0.0276(6) Uani 1 1 d .
N7 N 0.2486(3) 0.0755(3) 0.16323(14) 0.0309(6) Uani 1 1 d .
N8 N 0.1172(4) 0.0704(4) 0.12485(19) 0.0542(9) Uani 1 1 d .
O1 O 0.7321(2) 0.2547(3) 0.21944(10) 0.0270(5) Uani 1 1 d .
O2 O 0.2905(3) 0.3953(3) 0.30730(13) 0.0346(6) Uani 1 1 d D
H2W2 H 0.276(5) 0.510(3) 0.3022(17) 0.042 Uiso 1 1 d D
H2W1 H 0.296(4) 0.368(4) 0.3542(11) 0.042 Uiso 1 1 d D
O3 O 0.3344(5) 0.4337(4) 0.4781(3) 0.0879(12) Uani 1 1 d D
H3W2 H 0.239(4) 0.486(7) 0.458(3) 0.105 Uiso 1 1 d D
H3W1 H 0.314(6) 0.372(7) 0.517(2) 0.105 Uiso 1 1 d D

loop_
_atom_site_aniso_label
_atom_site_aniso_U_11
_atom_site_aniso_U_22
_atom_site_aniso_U_33
_atom_site_aniso_U_23
_atom_site_aniso_U_13
_atom_site_aniso_U_12
Co1 0.0196(9) 0.0070(5) 0.0099(4) 0.0016(4) -0.0004(5) -0.0003(5)
Ni1 0.031(4) 0.072(5) 0.097(5) -0.006(3) -0.026(3) 0.003(3)
C1 0.0234(16) 0.0241(15) 0.0262(15) -0.0044(12) -0.0044(12) -0.0022(13)
C2 0.0183(15) 0.0250(16) 0.0250(14) -0.0011(12) -0.0029(12) 0.0028(13)
C3 0.0224(16) 0.0273(16) 0.0323(16) 0.0005(12) 0.0046(13) -0.0019(13)
C4 0.0222(16) 0.0332(18) 0.0327(16) -0.0059(13) -0.0005(13) -0.0080(14)
C5 0.0251(16) 0.0305(17) 0.0261(14) -0.0033(13) -0.0048(12) -0.0017(14)
C6 0.0180(15) 0.0247(16) 0.0239(15) -0.0008(12) -0.0006(12) -0.0003(12)
N1 0.0274(14) 0.0259(13) 0.0244(12) -0.0002(10) -0.0047(11) -0.0014(11)
N2 0.0266(14) 0.0202(13) 0.0253(12) -0.0010(10) -0.0026(10) -0.0032(11)
N3 0.0293(14) 0.0227(13) 0.0241(12) 0.0027(10) -0.0018(11) 0.0017(11)
N4 0.0340(14) 0.0232(13) 0.0232(12) 0.0010(10) -0.0029(11) -0.0012(12)
N5 0.0201(13) 0.0249(13) 0.0245(12) 0.0013(10) -0.0006(10) 0.0029(11)
N6 0.0281(15) 0.0212(13) 0.0295(13) 0.0003(10) -0.0057(12) -0.0032(11)
N7 0.0296(16) 0.0276(15) 0.0325(14) 0.0053(11) -0.0029(13) -0.0036(11)
N8 0.0342(18) 0.060(2) 0.059(2) 0.0141(16) -0.0192(16) -0.0102(16)
O1 0.0273(11) 0.0260(11) 0.0264(10) 0.0048(9) 0.0011(9) 0.0013(9)
O2 0.0331(13) 0.0275(12) 0.0439(13) 0.0034(11) 0.0086(11) 0.0018(11)
O3 0.092(3) 0.050(2) 0.127(3) 0.0081(18) 0.035(3) -0.0042(18)

loop_
_atom_type_symbol
_atom_type_description
_atom_type_scat_dispersion_real
_atom_type_scat_dispersion_imag
_atom_type_scat_source
C C 0.0033 0.0016 'International Tables Vol C Tables 4.2.6.8 and 6.1.1.4'
H H 0.0000 0.0000 'International Tables Vol C Tables 4.2.6.8 and 6.1.1.4'
N N 0.0061 0.0033 'International Tables Vol C Tables 4.2.6.8 and 6.1.1.4'
O O 0.0106 0.0060 'International Tables Vol C Tables 4.2.6.8 and 6.1.1.4'
Co Co 0.3494 0.9721 'International Tables Vol C Tables 4.2.6.8 and 6.1.1.4'
Ni Ni 0.3393 1.1124 'International Tables Vol C Tables 4.2.6.8 and 6.1.1.4'

loop_
_geom_angle_atom_site_label_1
_geom_angle_atom_site_label_2
_geom_angle_atom_site_label_3
_geom_angle
_geom_angle_site_symmetry_1
_geom_angle_site_symmetry_3
O2 Co1 N3 88.88(9) . 4_566
O2 Co1 N2 91.27(10) . 3_665
N3 Co1 N2 176.86(11) 4_566 3_665
O2 Co1 O1 170.70(10) . .
N3 Co1 O1 84.10(9) 4_566 .
N2 Co1 O1 96.08(9) 3_665 .
O2 Co1 N6 95.21(11) . .
N3 Co1 N6 84.36(10) 4_566 .
N2 Co1 N6 92.50(10) 3_665 .
O1 Co1 N6 90.18(10) . .
O2 Co1 N6 87.63(10) . 2_655
N3 Co1 N6 99.48(10) 4_566 2_655
N2 Co1 N6 83.66(10) 3_665 2_655
O1 Co1 N6 87.52(10) . 2_655
N6 Co1 N6 175.29(5) . 2_655
O2 Ni1 N2 91.5(2) . 3_665
O2 Ni1 N3 88.8(2) . 4_566
N2 Ni1 N3 177.2(3) 3_665 4_566
O2 Ni1 N6 95.5(2) . .
N2 Ni1 N6 92.8(2) 3_665 .
N3 Ni1 N6 84.4(2) 4_566 .
O2 Ni1 O1 170.3(3) . .
N2 Ni1 O1 96.1(2) 3_665 .
N3 Ni1 O1 83.9(2) 4_566 .
N6 Ni1 O1 90.3(2) . .
O2 Ni1 N6 87.5(2) . 2_655
N2 Ni1 N6 83.6(2) 3_665 2_655
N3 Ni1 N6 99.2(2) 4_566 2_655
N6 Ni1 N6 175.4(3) . 2_655
O1 Ni1 N6 87.3(2) . 2_655
N5 C1 C2 120.3(3) . .
N5 C1 H1A 119.8 . .
C2 C1 H1A 119.8 . .
C1 C2 C3 119.2(3) . .
C1 C2 C6 119.8(3) . .
C3 C2 C6 121.0(3) . .
C4 C3 C2 118.7(3) . .
C4 C3 H3A 120.7 . .
C2 C3 H3A 120.7 . .
C5 C4 C3 120.5(3) . .
C5 C4 H4A 119.8 . .
C3 C4 H4A 119.8 . .
N5 C5 C4 119.9(3) . .
N5 C5 H5A 120.0 . .
C4 C5 H5A 120.0 . .
N1 C6 N4 113.1(2) . .
N1 C6 C2 122.5(2) . .
N4 C6 C2 124.4(2) . .
C6 N1 N2 104.1(2) . .
N3 N2 N1 109.6(2) . .
N3 N2 Ni1 125.4(2) . 3_665
N1 N2 Ni1 124.8(2) . 3_665
N3 N2 Co1 125.24(17) . 3_665
N1 N2 Co1 124.93(19) . 3_665
Ni1 N2 Co1 0.21(19) 3_665 3_665
N2 N3 N4 109.6(2) . .
N2 N3 Co1 122.27(17) . 4_565
N4 N3 Co1 128.09(19) . 4_565
N2 N3 Ni1 122.1(2) . 4_565
N4 N3 Ni1 128.2(2) . 4_565
Co1 N3 Ni1 0.21(19) 4_565 4_565
C6 N4 N3 103.7(2) . .
O1 N5 C1 119.4(2) . .
O1 N5 C5 119.3(2) . .
C1 N5 C5 121.3(2) . .
N7 N6 Ni1 121.6(2) . .
N7 N6 Co1 121.8(2) . .
Ni1 N6 Co1 0.15(19) . .
N7 N6 Co1 119.19(19) . 2_645
Ni1 N6 Co1 118.1(2) . 2_645
Co1 N6 Co1 117.97(11) . 2_645
N7 N6 Ni1 119.3(2) . 2_645
Ni1 N6 Ni1 117.97(11) . 2_645
Co1 N6 Ni1 117.8(2) . 2_645
Co1 N6 Ni1 0.16(19) 2_645 2_645
N8 N7 N6 178.5(3) . .
N5 O1 Co1 118.87(16) . .
N5 O1 Ni1 118.8(2) . .
Co1 O1 Ni1 0.21(17) . .
Ni1 O2 Co1 0.23(17) . .
Ni1 O2 H2W2 108(2) . .
Co1 O2 H2W2 108(2) . .
Ni1 O2 H2W1 118(2) . .
Co1 O2 H2W1 117(2) . .
H2W2 O2 H2W1 109(2) . .
H3W2 O3 H3W1 106(3) . .

loop_
_geom_bond_atom_site_label_1
_geom_bond_atom_site_label_2
_geom_bond_distance
_geom_bond_site_symmetry_2
Co1 O2 2.110(3) .
Co1 N3 2.111(3) 4_566
Co1 N2 2.119(3) 3_665
Co1 O1 2.134(2) .
Co1 N6 2.142(3) .
Co1 N6 2.149(3) 2_655
Ni1 O2 2.107(5) .
Ni1 N2 2.114(5) 3_665
Ni1 N3 2.115(5) 4_566
Ni1 N6 2.136(6) .
Ni1 O1 2.138(5) .
Ni1 N6 2.156(6) 2_655
C1 N5 1.346(3) .
C1 C2 1.377(4) .
C1 H1A 0.9300 .
C2 C3 1.394(4) .
C2 C6 1.476(4) .
C3 C4 1.380(4) .
C3 H3A 0.9300 .
C4 C5 1.363(4) .
C4 H4A 0.9300 .
C5 N5 1.349(4) .
C5 H5A 0.9300 .
C6 N1 1.327(3) .
C6 N4 1.330(3) .
N1 N2 1.334(3) .
N2 N3 1.319(3) .
N2 Ni1 2.114(5) 3_665
N2 Co1 2.119(3) 3_665
N3 N4 1.341(3) .
N3 Co1 2.111(3) 4_565
N3 Ni1 2.115(5) 4_565
N5 O1 1.339(3) .
N6 N7 1.213(3) .
N6 Co1 2.149(3) 2_645
N6 Ni1 2.156(6) 2_645
N7 N8 1.149(4) .
O2 H2W2 0.850(17) .
O2 H2W1 0.846(17) .
O3 H3W2 0.868(19) .
O3 H3W1 0.863(19) .

loop_
_geom_hbond_atom_site_label_D
_geom_hbond_atom_site_label_H
_geom_hbond_atom_site_label_A
_geom_hbond_distance_DH
_geom_hbond_distance_HA
_geom_hbond_distance_DA
_geom_hbond_angle_DHA
_geom_hbond_site_symmetry_A
O2 H2W1 O3 0.846(17) 2.21(2) 2.990(5) 153(3) .
O3 H3W1 N1 0.863(19) 2.40(3) 3.173(4) 149(5) 2_645
C4 H4A O1 0.93 2.56 3.321(4) 139.5 2_755
